data_1568435
loop_
_publ_author_name
'Liu, Han-Ying'
'Neale, Samuel E.'
'Hill, Michael S.'
'Mahon, Mary F.'
'McMullin, Claire L.'

_publ_section_title
;
 Structural snapshots of an Al-Cu bond-mediated transformation of terminal
 acetylenes.
;
_journal_issue 11
_journal_name_full 'Chemical science'
_journal_page_first 2866
_journal_page_last 2876
_journal_paper_doi 10.1039/d3sc00240c
_journal_volume 14
_journal_year 2023
_chemical_formula_moiety 'C57 H80 Al Cu N4 Si2'
_chemical_formula_sum 'C57 H80 Al Cu N4 Si2'
_chemical_formula_weight 967.95
_space_group_crystal_system monoclinic
_space_group_IT_number 9
_space_group_name_Hall 'C -2yc'
_space_group_name_H-M_alt 'C 1 c 1'
_atom_sites_solution_hydrogens geom
_atom_sites_solution_primary dual
_audit_creation_date 2022-01-18
_audit_creation_method
;
Olex2 1.5
(compiled 2021.12.09 svn.r5202d8cf for OlexSys, GUI svn.r6439)
;
_audit_update_record
;
2023-01-04 deposited with the CCDC.	2023-02-15 downloaded from the CCDC.
;
_cell_angle_alpha 90
_cell_angle_beta 101.3470(10)
_cell_angle_gamma 90
_cell_formula_units_Z 4
_cell_length_a 20.8885(2)
_cell_length_b 13.87280(10)
_cell_length_c 19.6118(2)
_cell_measurement_reflns_used 15236
_cell_measurement_temperature 150.00(10)
_cell_measurement_theta_max 72.6940
_cell_measurement_theta_min 4.6970
_cell_volume 5572.06(9)
_computing_cell_refinement 'CrysAlisPro 1.171.39.46 (Rigaku OD, 2018)'
_computing_data_collection 'CrysAlisPro 1.171.39.46 (Rigaku OD, 2018)'
_computing_data_reduction 'CrysAlisPro 1.171.39.46 (Rigaku OD, 2018)'
_computing_molecular_graphics 'Olex2 1.5 (Dolomanov et al., 2009)'
_computing_publication_material 'Olex2 1.5 (Dolomanov et al., 2009)'
_computing_structure_refinement 'SHELXL 2014/3 (Sheldrick, 2015)'
_computing_structure_solution 'SHELXT 2018/2 (Sheldrick, 2018)'
_diffrn_ambient_environment N~2~
_diffrn_ambient_temperature 150.00(10)
_diffrn_detector 'CCD plate'
_diffrn_detector_area_resol_mean 8.1150
_diffrn_detector_type EosS2
_diffrn_measured_fraction_theta_full 1.000
_diffrn_measured_fraction_theta_max 0.995
_diffrn_measurement_device 'four-circle diffractometer'
_diffrn_measurement_device_type 'SuperNova, Dual, Cu at home/near, EosS2'
_diffrn_measurement_method '\w scans'
_diffrn_radiation_monochromator mirror
_diffrn_radiation_probe x-ray
_diffrn_radiation_type 'Cu K\a'
_diffrn_radiation_wavelength 1.54184
_diffrn_reflns_av_R_equivalents 0.0423
_diffrn_reflns_av_unetI/netI 0.0513
_diffrn_reflns_Laue_measured_fraction_full 1.000
_diffrn_reflns_Laue_measured_fraction_max 0.995
_diffrn_reflns_limit_h_max 22
_diffrn_reflns_limit_h_min -25
_diffrn_reflns_limit_k_max 17
_diffrn_reflns_limit_k_min -17
_diffrn_reflns_limit_l_max 24
_diffrn_reflns_limit_l_min -24
_diffrn_reflns_number 29874
_diffrn_reflns_point_group_measured_fraction_full 1.000
_diffrn_reflns_point_group_measured_fraction_max 0.995
_diffrn_reflns_theta_full 67.684
_diffrn_reflns_theta_max 72.981
_diffrn_reflns_theta_min 3.849
_diffrn_source 'micro-focus sealed X-ray tube'
_diffrn_source_type 'SuperNova (Cu) X-ray Source'
_exptl_absorpt_coefficient_mu 1.400
_exptl_absorpt_correction_T_max 0.603
_exptl_absorpt_correction_T_min 0.312
_exptl_absorpt_correction_type gaussian
_exptl_absorpt_process_details
;
CrysAlisPro 1.171.39.46 (Rigaku Oxford Diffraction, 2018)
Numerical absorption correction based on gaussian integration over
			a multifaceted crystal model
Empirical absorption correction using spherical harmonics,
 implemented in SCALE3 ABSPACK scaling algorithm.
;
_exptl_crystal_colour colourless
_exptl_crystal_colour_primary colourless
_exptl_crystal_density_diffrn 1.154
_exptl_crystal_description block
_exptl_crystal_F_000 2080
_exptl_crystal_size_max 0.166
_exptl_crystal_size_mid 0.097
_exptl_crystal_size_min 0.086
_refine_diff_density_max 0.336
_refine_diff_density_min -0.360
_refine_diff_density_rms 0.042
_refine_ls_abs_structure_details
;
 Refined as an inversion twin.
;
_refine_ls_abs_structure_Flack 0.17(3)
_refine_ls_extinction_method none
_refine_ls_goodness_of_fit_ref 1.031
_refine_ls_hydrogen_treatment constr
_refine_ls_matrix_type full
_refine_ls_number_parameters 605
_refine_ls_number_reflns 8301
_refine_ls_number_restraints 2
_refine_ls_restrained_S_all 1.031
_refine_ls_R_factor_all 0.0390
_refine_ls_R_factor_gt 0.0371
_refine_ls_shift/su_max 0.001
_refine_ls_shift/su_mean 0.000
_refine_ls_structure_factor_coef Fsqd
_refine_ls_weighting_details 'w=1/[\s^2^(Fo^2^)+(0.0487P)^2^+1.3216P] where P=(Fo^2^+2Fc^2^)/3'
_refine_ls_weighting_scheme calc
_refine_ls_wR_factor_gt 0.0903
_refine_ls_wR_factor_ref 0.0921
_reflns_Friedel_coverage 0.999
_reflns_Friedel_fraction_full 1.000
_reflns_Friedel_fraction_max 0.995
_reflns_number_gt 7987
_reflns_number_total 8301
_reflns_threshold_expression 'I > 2\s(I)'
_cod_data_source_file d3sc00240c2.cif
_cod_data_source_block s21msh63
_cod_depositor_comments 'Adding full bibliography for 1568428--1568438.cif.'
_cod_database_code 1568435
_shelxl_version_number 2014-3
_shelx_space_group_comment
;
The symmetry employed for this shelxl refinement is uniquely defined
by the following loop, which should always be used as a source of
symmetry information in preference to the above space-group names.
They are only intended as comments.
;
_olex2_refinement_description
;
1. Twinned data refinement
 Scales: 0.83(3)
 0.17(3)
2. Fixed Uiso
 At 1.2 times of:
  All C(H) groups, All C(H,H) groups
 At 1.5 times of:
  All C(H,H,H) groups
3.a Ternary CH refined with riding coordinates:
 C7(H7), C10(H10), C25(H25), C28(H28), C32(H32), C39(H39)
3.b Secondary CH2 refined with riding coordinates:
 C15(H15A,H15B), C16(H16A,H16B)
3.c Aromatic/amide H refined with riding coordinates:
 C3(H3), C4(H4), C5(H5), C21(H21), C22(H22), C23(H23), C47(H47), C48(H48),
 C49(H49), C50(H50), C51(H51), C53(H53), C54(H54), C55(H55), C56(H56), C57(H57)
3.d Idealised Me refined as rotating group:
 C8(H8A,H8B,H8C), C9(H9A,H9B,H9C), C11(H11A,H11B,H11C), C12(H12A,H12B,H12C),
 C13(H13A,H13B,H13C), C14(H14A,H14B,H14C), C17(H17A,H17B,H17C), C18(H18A,H18B,
 H18C), C26(H26A,H26B,H26C), C27(H27A,H27B,H27C), C29(H29A,H29B,H29C), C30(H30A,
 H30B,H30C), C33(H33A,H33B,H33C), C34(H34A,H34B,H34C), C36(H36A,H36B,H36C),
 C38(H38A,H38B,H38C), C40(H40A,H40B,H40C), C41(H41A,H41B,H41C)
;
_olex2_submission_special_instructions 'No special instructions were received'

loop_
_space_group_symop_operation_xyz
'x, y, z'
'x, -y, z+1/2'
'x+1/2, y+1/2, z'
'x+1/2, -y+1/2, z+1/2'

loop_
_atom_site_label
_atom_site_type_symbol
_atom_site_fract_x
_atom_site_fract_y
_atom_site_fract_z
_atom_site_U_iso_or_equiv
_atom_site_adp_type
_atom_site_occupancy
_atom_site_site_symmetry_order
_atom_site_calc_flag
_atom_site_refinement_flags_posn
_atom_site_refinement_flags_adp
_atom_site_refinement_flags_occupancy
_atom_site_disorder_assembly
_atom_site_disorder_group
Cu1 Cu 0.50766(2) 0.31450(3) 0.53679(2) 0.03719(11) Uani 1 1 d . . . . .
Si1 Si 0.45187(4) 0.02439(7) 0.31835(4) 0.04185(19) Uani 1 1 d . . . . .
Si2 Si 0.59474(5) -0.06383(6) 0.46314(4) 0.03992(18) Uani 1 1 d . . . . .
Al1 Al 0.50935(4) 0.13141(5) 0.46009(4) 0.02934(16) Uani 1 1 d . . . . .
N1 N 0.44223(12) 0.08296(19) 0.39426(13) 0.0361(5) Uani 1 1 d . . . . .
N2 N 0.58438(12) 0.05793(17) 0.47820(12) 0.0321(5) Uani 1 1 d . . . . .
N3 N 0.58135(14) 0.46773(19) 0.62468(14) 0.0398(5) Uani 1 1 d . . . . .
N4 N 0.47983(15) 0.50468(19) 0.59549(14) 0.0407(6) Uani 1 1 d . . . . .
C1 C 0.37652(15) 0.0978(3) 0.40365(17) 0.0434(7) Uani 1 1 d . . . . .
C2 C 0.3470(2) 0.0276(4) 0.4396(2) 0.0603(10) Uani 1 1 d . . . . .
C3 C 0.2812(2) 0.0400(5) 0.4439(3) 0.0821(16) Uani 1 1 d . . . . .
H3 H 0.2608 -0.0066 0.4680 0.098 Uiso 1 1 calc R U . . .
C4 C 0.2456(2) 0.1175(6) 0.4142(3) 0.0840(17) Uani 1 1 d . . . . .
H4 H 0.2004 0.1221 0.4154 0.101 Uiso 1 1 calc R U . . .
C5 C 0.2754(2) 0.1883(4) 0.3828(2) 0.0669(12) Uani 1 1 d . . . . .
H5 H 0.2512 0.2438 0.3648 0.080 Uiso 1 1 calc R U . . .
C6 C 0.34082(17) 0.1800(3) 0.37691(18) 0.0506(8) Uani 1 1 d . . . . .
C7 C 0.3842(3) -0.0587(4) 0.4735(3) 0.0751(14) Uani 1 1 d . . . . .
H7 H 0.4310 -0.0490 0.4709 0.090 Uiso 1 1 calc R U . . .
C8 C 0.3617(4) -0.1505(5) 0.4335(5) 0.110(3) Uani 1 1 d . . . . .
H8A H 0.3889 -0.2047 0.4542 0.165 Uiso 1 1 calc R U . . .
H8B H 0.3656 -0.1427 0.3849 0.165 Uiso 1 1 calc R U . . .
H8C H 0.3160 -0.1633 0.4358 0.165 Uiso 1 1 calc R U . . .
C9 C 0.3812(3) -0.0674(5) 0.5504(4) 0.094(2) Uani 1 1 d . . . . .
H9A H 0.3358 -0.0769 0.5552 0.141 Uiso 1 1 calc R U . . .
H9B H 0.3983 -0.0083 0.5747 0.141 Uiso 1 1 calc R U . . .
H9C H 0.4075 -0.1225 0.5707 0.141 Uiso 1 1 calc R U . . .
C10 C 0.37119(18) 0.2630(3) 0.3441(2) 0.0521(8) Uani 1 1 d . . . . .
H10 H 0.4185 0.2478 0.3474 0.063 Uiso 1 1 calc R U . . .
C11 C 0.3669(2) 0.3572(4) 0.3829(3) 0.0739(13) Uani 1 1 d . . . . .
H11A H 0.3213 0.3780 0.3758 0.111 Uiso 1 1 calc R U . . .
H11B H 0.3929 0.4067 0.3651 0.111 Uiso 1 1 calc R U . . .
H11C H 0.3839 0.3474 0.4326 0.111 Uiso 1 1 calc R U . . .
C12 C 0.3407(3) 0.2745(5) 0.2672(3) 0.0828(16) Uani 1 1 d . . . . .
H12A H 0.3473 0.2153 0.2423 0.124 Uiso 1 1 calc R U . . .
H12B H 0.3613 0.3287 0.2479 0.124 Uiso 1 1 calc R U . . .
H12C H 0.2938 0.2868 0.2622 0.124 Uiso 1 1 calc R U . . .
C13 C 0.3707(2) -0.0047(4) 0.2620(2) 0.0653(11) Uani 1 1 d . . . . .
H13A H 0.3466 -0.0487 0.2869 0.098 Uiso 1 1 calc R U . . .
H13B H 0.3775 -0.0354 0.2190 0.098 Uiso 1 1 calc R U . . .
H13C H 0.3456 0.0548 0.2507 0.098 Uiso 1 1 calc R U . . .
C14 C 0.4980(2) 0.1025(3) 0.26623(18) 0.0520(8) Uani 1 1 d . . . . .
H14A H 0.4745 0.1633 0.2547 0.078 Uiso 1 1 calc R U . . .
H14B H 0.5020 0.0690 0.2233 0.078 Uiso 1 1 calc R U . . .
H14C H 0.5417 0.1159 0.2936 0.078 Uiso 1 1 calc R U . . .
C15 C 0.4968(2) -0.0940(3) 0.3347(2) 0.0512(8) Uani 1 1 d . . . . .
H15A H 0.4736 -0.1335 0.3643 0.061 Uiso 1 1 calc R U . . .
H15B H 0.4921 -0.1275 0.2895 0.061 Uiso 1 1 calc R U . . .
C16 C 0.5690(2) -0.0952(2) 0.36833(18) 0.0472(7) Uani 1 1 d . . . . .
H16A H 0.5917 -0.0503 0.3418 0.057 Uiso 1 1 calc R U . . .
H16B H 0.5858 -0.1606 0.3618 0.057 Uiso 1 1 calc R U . . .
C17 C 0.5498(2) -0.1438(2) 0.5159(2) 0.0554(9) Uani 1 1 d . . . . .
H17A H 0.5357 -0.1055 0.5522 0.083 Uiso 1 1 calc R U . . .
H17B H 0.5789 -0.1954 0.5375 0.083 Uiso 1 1 calc R U . . .
H17C H 0.5116 -0.1720 0.4854 0.083 Uiso 1 1 calc R U . . .
C18 C 0.6835(2) -0.0991(3) 0.4876(2) 0.0586(9) Uani 1 1 d . . . . .
H18A H 0.7080 -0.0678 0.4560 0.088 Uiso 1 1 calc R U . . .
H18B H 0.6875 -0.1693 0.4841 0.088 Uiso 1 1 calc R U . . .
H18C H 0.7011 -0.0787 0.5355 0.088 Uiso 1 1 calc R U . . .
C19 C 0.64122(14) 0.1093(2) 0.51255(15) 0.0314(5) Uani 1 1 d . . . . .
C20 C 0.65735(15) 0.1149(2) 0.58556(15) 0.0365(6) Uani 1 1 d . . . . .
C21 C 0.71347(17) 0.1643(3) 0.61708(17) 0.0458(7) Uani 1 1 d . . . . .
H21 H 0.7241 0.1680 0.6664 0.055 Uiso 1 1 calc R U . . .
C22 C 0.75363(16) 0.2078(3) 0.5789(2) 0.0479(7) Uani 1 1 d . . . . .
H22 H 0.7918 0.2410 0.6014 0.058 Uiso 1 1 calc R U . . .
C23 C 0.73779(16) 0.2027(3) 0.5075(2) 0.0453(7) Uani 1 1 d . . . . .
H23 H 0.7654 0.2336 0.4810 0.054 Uiso 1 1 calc R U . . .
C24 C 0.68297(15) 0.1541(2) 0.47291(17) 0.0388(6) Uani 1 1 d . . . . .
C25 C 0.61676(18) 0.0662(3) 0.63215(17) 0.0468(7) Uani 1 1 d . . . . .
H25 H 0.5750 0.0443 0.6020 0.056 Uiso 1 1 calc R U . . .
C26 C 0.5994(2) 0.1352(4) 0.68707(19) 0.0594(10) Uani 1 1 d . . . . .
H26A H 0.6393 0.1543 0.7194 0.089 Uiso 1 1 calc R U . . .
H26B H 0.5698 0.1027 0.7128 0.089 Uiso 1 1 calc R U . . .
H26C H 0.5779 0.1926 0.6640 0.089 Uiso 1 1 calc R U . . .
C27 C 0.6518(3) -0.0231(4) 0.6676(2) 0.0696(12) Uani 1 1 d . . . . .
H27A H 0.6631 -0.0663 0.6322 0.104 Uiso 1 1 calc R U . . .
H27B H 0.6230 -0.0569 0.6935 0.104 Uiso 1 1 calc R U . . .
H27C H 0.6917 -0.0033 0.6997 0.104 Uiso 1 1 calc R U . . .
C28 C 0.67033(17) 0.1487(4) 0.39425(19) 0.0551(10) Uani 1 1 d . . . . .
H28 H 0.6279 0.1143 0.3785 0.066 Uiso 1 1 calc R U . . .
C29 C 0.6647(2) 0.2473(5) 0.3599(3) 0.0812(18) Uani 1 1 d . . . . .
H29A H 0.7067 0.2809 0.3719 0.122 Uiso 1 1 calc R U . . .
H29B H 0.6310 0.2851 0.3762 0.122 Uiso 1 1 calc R U . . .
H29C H 0.6527 0.2396 0.3093 0.122 Uiso 1 1 calc R U . . .
C30 C 0.7231(3) 0.0924(4) 0.3676(2) 0.0724(13) Uani 1 1 d . . . . .
H30A H 0.7139 0.0933 0.3166 0.109 Uiso 1 1 calc R U . . .
H30B H 0.7236 0.0256 0.3839 0.109 Uiso 1 1 calc R U . . .
H30C H 0.7657 0.1221 0.3850 0.109 Uiso 1 1 calc R U . . .
C31 C 0.52282(16) 0.4331(2) 0.59193(15) 0.0361(6) Uani 1 1 d . . . . .
C32 C 0.64176(18) 0.4099(3) 0.6307(2) 0.0501(8) Uani 1 1 d . . . . .
H32 H 0.6281 0.3451 0.6107 0.060 Uiso 1 1 calc R U . . .
C33 C 0.6735(3) 0.3932(4) 0.7064(3) 0.0706(12) Uani 1 1 d . . . . .
H33A H 0.7100 0.3481 0.7090 0.106 Uiso 1 1 calc R U . . .
H33B H 0.6412 0.3661 0.7312 0.106 Uiso 1 1 calc R U . . .
H33C H 0.6896 0.4546 0.7278 0.106 Uiso 1 1 calc R U . . .
C34 C 0.6884(3) 0.4511(4) 0.5878(4) 0.0799(15) Uani 1 1 d . . . . .
H34A H 0.7036 0.5146 0.6060 0.120 Uiso 1 1 calc R U . . .
H34B H 0.6657 0.4574 0.5392 0.120 Uiso 1 1 calc R U . . .
H34C H 0.7258 0.4077 0.5904 0.120 Uiso 1 1 calc R U . . .
C35 C 0.5751(2) 0.5618(2) 0.64677(19) 0.0483(8) Uani 1 1 d . . . . .
C36 C 0.6297(3) 0.6218(4) 0.6865(3) 0.0761(14) Uani 1 1 d . . . . .
H36A H 0.6388 0.6019 0.7354 0.114 Uiso 1 1 calc R U . . .
H36B H 0.6170 0.6899 0.6832 0.114 Uiso 1 1 calc R U . . .
H36C H 0.6689 0.6127 0.6667 0.114 Uiso 1 1 calc R U . . .
C37 C 0.5111(2) 0.5852(2) 0.62821(19) 0.0476(8) Uani 1 1 d . . . . .
C38 C 0.4790(3) 0.6780(3) 0.6409(3) 0.0682(12) Uani 1 1 d . . . . .
H38A H 0.4520 0.7009 0.5973 0.102 Uiso 1 1 calc R U . . .
H38B H 0.5125 0.7262 0.6585 0.102 Uiso 1 1 calc R U . . .
H38C H 0.4514 0.6677 0.6753 0.102 Uiso 1 1 calc R U . . .
C39 C 0.4096(2) 0.4934(3) 0.5651(2) 0.0554(9) Uani 1 1 d . . . . .
H39 H 0.4038 0.4254 0.5481 0.066 Uiso 1 1 calc R U . . .
C40 C 0.3891(3) 0.5575(4) 0.5015(3) 0.0772(14) Uani 1 1 d . . . . .
H40A H 0.3431 0.5458 0.4810 0.116 Uiso 1 1 calc R U . . .
H40B H 0.4161 0.5428 0.4672 0.116 Uiso 1 1 calc R U . . .
H40C H 0.3950 0.6253 0.5154 0.116 Uiso 1 1 calc R U . . .
C41 C 0.3666(2) 0.5050(4) 0.6183(3) 0.0696(12) Uani 1 1 d . . . . .
H41A H 0.3634 0.5735 0.6295 0.104 Uiso 1 1 calc R U . . .
H41B H 0.3856 0.4694 0.6606 0.104 Uiso 1 1 calc R U . . .
H41C H 0.3229 0.4797 0.5992 0.104 Uiso 1 1 calc R U . . .
C42 C 0.53243(14) 0.2668(2) 0.44175(15) 0.0328(5) Uani 1 1 d . . . . .
C43 C 0.53534(15) 0.3538(2) 0.43567(16) 0.0364(6) Uani 1 1 d . . . . .
C44 C 0.47076(15) 0.1697(2) 0.54046(16) 0.0368(6) Uani 1 1 d . . . . .
C45 C 0.44299(18) 0.2114(2) 0.58009(18) 0.0449(7) Uani 1 1 d . . . . .
C46 C 0.53950(16) 0.4484(2) 0.40455(17) 0.0383(6) Uani 1 1 d . . . . .
C47 C 0.5295(2) 0.4535(2) 0.3325(2) 0.0507(8) Uani 1 1 d . . . . .
H47 H 0.5210 0.3962 0.3058 0.061 Uiso 1 1 calc R U . . .
C48 C 0.5319(3) 0.5411(3) 0.2994(2) 0.0601(10) Uani 1 1 d . . . . .
H48 H 0.5251 0.5437 0.2501 0.072 Uiso 1 1 calc R U . . .
C49 C 0.5444(2) 0.6251(3) 0.3381(2) 0.0537(9) Uani 1 1 d . . . . .
H49 H 0.5453 0.6855 0.3155 0.064 Uiso 1 1 calc R U . . .
C50 C 0.5552(2) 0.6203(2) 0.4087(2) 0.0543(9) Uani 1 1 d . . . . .
H50 H 0.5649 0.6776 0.4352 0.065 Uiso 1 1 calc R U . . .
C51 C 0.5522(2) 0.5325(3) 0.44285(19) 0.0499(8) Uani 1 1 d . . . . .
H51 H 0.5589 0.5305 0.4922 0.060 Uiso 1 1 calc R U . . .
C52 C 0.39886(19) 0.2375(2) 0.62524(19) 0.0474(7) Uani 1 1 d . . . . .
C53 C 0.4228(2) 0.2680(3) 0.6928(2) 0.0576(9) Uani 1 1 d . . . . .
H53 H 0.4686 0.2738 0.7089 0.069 Uiso 1 1 calc R U . . .
C54 C 0.3809(3) 0.2901(4) 0.7373(2) 0.0720(13) Uani 1 1 d . . . . .
H54 H 0.3978 0.3106 0.7836 0.086 Uiso 1 1 calc R U . . .
C55 C 0.3140(3) 0.2820(4) 0.7135(3) 0.0772(15) Uani 1 1 d . . . . .
H55 H 0.2849 0.2951 0.7439 0.093 Uiso 1 1 calc R U . . .
C56 C 0.2900(3) 0.2552(4) 0.6464(3) 0.0739(13) Uani 1 1 d . . . . .
H56 H 0.2441 0.2533 0.6298 0.089 Uiso 1 1 calc R U . . .
C57 C 0.3317(2) 0.2305(3) 0.6022(3) 0.0651(11) Uani 1 1 d . . . . .
H57 H 0.3144 0.2088 0.5563 0.078 Uiso 1 1 calc R U . . .

loop_
_atom_site_aniso_label
_atom_site_aniso_U_11
_atom_site_aniso_U_22
_atom_site_aniso_U_33
_atom_site_aniso_U_23
_atom_site_aniso_U_13
_atom_site_aniso_U_12
Cu1 0.0390(2) 0.03473(19) 0.0357(2) -0.00416(17) 0.00206(16) 0.00253(18)
Si1 0.0411(4) 0.0501(4) 0.0330(4) -0.0070(3) 0.0039(3) -0.0113(4)
Si2 0.0507(5) 0.0309(4) 0.0393(4) 0.0017(3) 0.0119(3) 0.0031(3)
Al1 0.0278(3) 0.0297(3) 0.0296(3) -0.0002(3) 0.0033(3) -0.0030(3)
N1 0.0319(12) 0.0421(12) 0.0338(12) -0.0009(10) 0.0051(9) -0.0072(10)
N2 0.0323(11) 0.0320(11) 0.0311(11) 0.0008(8) 0.0043(9) -0.0007(9)
N3 0.0451(14) 0.0387(12) 0.0358(12) -0.0052(10) 0.0085(11) -0.0003(11)
N4 0.0506(15) 0.0323(12) 0.0391(13) 0.0018(10) 0.0088(11) 0.0099(11)
C1 0.0305(14) 0.0607(19) 0.0377(15) -0.0033(14) 0.0032(12) -0.0105(13)
C2 0.0417(19) 0.080(3) 0.061(2) 0.007(2) 0.0141(17) -0.0181(19)
C3 0.042(2) 0.126(5) 0.082(3) 0.017(3) 0.021(2) -0.023(3)
C4 0.0312(18) 0.145(5) 0.076(3) 0.006(3) 0.0108(19) -0.004(2)
C5 0.0354(18) 0.108(4) 0.054(2) 0.005(2) 0.0012(16) 0.008(2)
C6 0.0323(16) 0.078(2) 0.0374(16) 0.0000(15) -0.0019(13) 0.0009(16)
C7 0.062(3) 0.067(3) 0.104(4) 0.021(3) 0.035(3) -0.018(2)
C8 0.110(5) 0.071(3) 0.158(7) 0.010(4) 0.052(5) -0.042(4)
C9 0.083(4) 0.105(4) 0.102(5) 0.050(4) 0.036(3) 0.000(3)
C10 0.0375(16) 0.067(2) 0.0469(18) 0.0095(16) -0.0032(13) 0.0095(16)
C11 0.053(2) 0.070(3) 0.094(4) 0.002(2) 0.004(2) 0.016(2)
C12 0.066(3) 0.114(4) 0.058(3) 0.033(3) -0.013(2) 0.001(3)
C13 0.055(2) 0.083(3) 0.052(2) -0.020(2) -0.0029(17) -0.019(2)
C14 0.055(2) 0.066(2) 0.0350(15) 0.0043(15) 0.0100(14) -0.0012(17)
C15 0.066(2) 0.0442(16) 0.0452(17) -0.0154(14) 0.0151(16) -0.0142(16)
C16 0.063(2) 0.0370(14) 0.0449(17) -0.0072(13) 0.0178(16) -0.0013(14)
C17 0.081(3) 0.0336(15) 0.056(2) 0.0058(14) 0.0235(19) -0.0044(16)
C18 0.061(2) 0.0498(19) 0.066(2) 0.0079(17) 0.0141(18) 0.0209(17)
C19 0.0284(12) 0.0335(12) 0.0318(13) 0.0048(10) 0.0044(10) 0.0037(10)
C20 0.0325(13) 0.0454(15) 0.0296(13) 0.0007(11) 0.0014(11) 0.0046(12)
C21 0.0375(15) 0.0608(19) 0.0361(15) -0.0052(14) -0.0005(12) 0.0025(14)
C22 0.0301(14) 0.0577(19) 0.0514(18) -0.0076(15) -0.0034(13) -0.0026(14)
C23 0.0307(15) 0.0551(18) 0.0485(18) 0.0080(14) 0.0036(13) -0.0049(13)
C24 0.0294(13) 0.0466(16) 0.0393(15) 0.0099(12) 0.0038(11) -0.0004(12)
C25 0.0477(18) 0.061(2) 0.0311(14) 0.0091(13) 0.0071(13) 0.0018(15)
C26 0.055(2) 0.091(3) 0.0333(16) 0.0003(17) 0.0103(15) 0.004(2)
C27 0.079(3) 0.080(3) 0.052(2) 0.030(2) 0.016(2) 0.012(2)
C28 0.0374(16) 0.089(3) 0.0362(16) 0.0172(17) 0.0016(13) -0.0164(17)
C29 0.058(2) 0.122(4) 0.069(3) 0.062(3) 0.026(2) 0.026(3)
C30 0.101(4) 0.081(3) 0.0373(19) 0.0040(18) 0.018(2) -0.003(3)
C31 0.0421(15) 0.0338(13) 0.0318(13) -0.0013(10) 0.0062(11) 0.0032(12)
C32 0.0405(17) 0.0516(18) 0.056(2) -0.0101(15) 0.0044(15) 0.0002(15)
C33 0.060(2) 0.076(3) 0.066(3) -0.015(2) -0.011(2) 0.014(2)
C34 0.059(3) 0.078(3) 0.112(4) 0.003(3) 0.039(3) 0.002(2)
C35 0.064(2) 0.0395(15) 0.0429(16) -0.0098(13) 0.0142(15) -0.0083(15)
C36 0.085(3) 0.057(2) 0.085(3) -0.033(2) 0.014(3) -0.019(2)
C37 0.068(2) 0.0349(15) 0.0429(16) -0.0026(12) 0.0193(16) 0.0035(15)
C38 0.096(3) 0.0385(18) 0.076(3) -0.0051(18) 0.031(3) 0.013(2)
C39 0.053(2) 0.0477(18) 0.061(2) -0.0006(16) 0.0009(17) 0.0162(16)
C40 0.080(3) 0.077(3) 0.066(3) 0.007(2) -0.006(2) 0.035(3)
C41 0.054(2) 0.063(2) 0.094(3) 0.009(2) 0.021(2) 0.019(2)
C42 0.0322(13) 0.0343(14) 0.0319(12) -0.0015(10) 0.0062(10) -0.0012(11)
C43 0.0402(15) 0.0341(14) 0.0349(14) -0.0015(11) 0.0072(11) -0.0017(11)
C44 0.0383(15) 0.0337(13) 0.0391(15) -0.0001(11) 0.0095(12) -0.0026(12)
C45 0.0512(18) 0.0427(15) 0.0417(16) 0.0047(13) 0.0118(14) 0.0021(14)
C46 0.0465(16) 0.0284(13) 0.0415(15) 0.0009(11) 0.0118(13) -0.0020(11)
C47 0.073(2) 0.0347(15) 0.0434(17) -0.0033(13) 0.0093(16) -0.0040(15)
C48 0.098(3) 0.0391(17) 0.0407(17) 0.0027(14) 0.0070(18) -0.0073(19)
C49 0.073(2) 0.0324(14) 0.055(2) 0.0025(14) 0.0093(18) -0.0037(15)
C50 0.078(3) 0.0310(14) 0.054(2) -0.0064(14) 0.0145(18) -0.0079(16)
C51 0.071(2) 0.0373(15) 0.0414(16) -0.0042(13) 0.0114(16) -0.0074(15)
C52 0.0571(19) 0.0426(16) 0.0471(17) 0.0067(13) 0.0215(15) 0.0097(14)
C53 0.072(2) 0.059(2) 0.0438(18) 0.0089(15) 0.0161(17) 0.0217(19)
C54 0.097(4) 0.076(3) 0.050(2) 0.007(2) 0.032(2) 0.029(3)
C55 0.094(4) 0.078(3) 0.075(3) 0.019(2) 0.055(3) 0.031(3)
C56 0.060(2) 0.084(3) 0.087(3) 0.017(3) 0.036(2) 0.016(2)
C57 0.065(3) 0.070(3) 0.065(2) 0.006(2) 0.023(2) 0.003(2)

loop_
_atom_type_symbol
_atom_type_description
_atom_type_scat_dispersion_real
_atom_type_scat_dispersion_imag
_atom_type_scat_source
C C 0.0181 0.0091 'International Tables Vol C Tables 4.2.6.8 and 6.1.1.4'
H H 0.0000 0.0000 'International Tables Vol C Tables 4.2.6.8 and 6.1.1.4'
Al Al 0.2130 0.2455 'International Tables Vol C Tables 4.2.6.8 and 6.1.1.4'
Cu Cu -1.9646 0.5888 'International Tables Vol C Tables 4.2.6.8 and 6.1.1.4'
N N 0.0311 0.0180 'International Tables Vol C Tables 4.2.6.8 and 6.1.1.4'
Si Si 0.2541 0.3302 'International Tables Vol C Tables 4.2.6.8 and 6.1.1.4'

loop_
_geom_angle_atom_site_label_1
_geom_angle_atom_site_label_2
_geom_angle_atom_site_label_3
_geom_angle
_geom_angle_site_symmetry_1
_geom_angle_site_symmetry_3
_geom_angle_publ_flag
C31 Cu1 Al1 170.16(10) . . ?
C31 Cu1 C42 134.52(12) . . ?
C31 Cu1 C43 104.04(12) . . ?
C31 Cu1 C44 141.53(12) . . ?
C31 Cu1 C45 111.70(13) . . ?
C42 Cu1 Al1 42.29(8) . . ?
C42 Cu1 C43 32.13(12) . . ?
C42 Cu1 C44 83.70(11) . . ?
C42 Cu1 C45 113.58(12) . . ?
C43 Cu1 Al1 74.18(8) . . ?
C43 Cu1 C45 140.28(12) . . ?
C44 Cu1 Al1 42.03(8) . . ?
C44 Cu1 C43 114.34(11) . . ?
C44 Cu1 C45 31.69(13) . . ?
C45 Cu1 Al1 73.36(9) . . ?
N1 Si1 C13 111.13(18) . . ?
N1 Si1 C14 110.70(16) . . ?
N1 Si1 C15 113.42(15) . . ?
C13 Si1 C14 107.7(2) . . ?
C13 Si1 C15 105.9(2) . . ?
C14 Si1 C15 107.65(18) . . ?
N2 Si2 C16 111.88(14) . . ?
N2 Si2 C17 112.75(15) . . ?
N2 Si2 C18 111.02(17) . . ?
C16 Si2 C17 109.24(18) . . ?
C16 Si2 C18 105.44(19) . . ?
C18 Si2 C17 106.1(2) . . ?
N1 Al1 Cu1 126.05(9) . . ?
N1 Al1 N2 115.80(12) . . ?
N1 Al1 C42 113.40(12) . . ?
N1 Al1 C44 106.50(13) . . ?
N2 Al1 Cu1 118.15(8) . . ?
N2 Al1 C42 109.25(12) . . ?
N2 Al1 C44 117.32(12) . . ?
C42 Al1 Cu1 46.24(8) . . ?
C44 Al1 Cu1 46.87(9) . . ?
C44 Al1 C42 92.39(12) . . ?
Si1 N1 Al1 124.82(15) . . ?
C1 N1 Si1 116.8(2) . . ?
C1 N1 Al1 118.3(2) . . ?
Si2 N2 Al1 129.40(15) . . ?
C19 N2 Si2 116.38(19) . . ?
C19 N2 Al1 114.15(18) . . ?
C31 N3 C32 121.5(3) . . ?
C31 N3 C35 110.5(3) . . ?
C35 N3 C32 128.0(3) . . ?
C31 N4 C37 111.0(3) . . ?
C31 N4 C39 121.2(3) . . ?
C37 N4 C39 127.7(3) . . ?
C2 C1 N1 119.1(3) . . ?
C6 C1 N1 121.3(3) . . ?
C6 C1 C2 119.6(3) . . ?
C1 C2 C7 122.0(4) . . ?
C3 C2 C1 118.3(5) . . ?
C3 C2 C7 119.7(4) . . ?
C2 C3 H3 119.1 . . ?
C4 C3 C2 121.7(5) . . ?
C4 C3 H3 119.1 . . ?
C3 C4 H4 120.1 . . ?
C3 C4 C5 119.8(4) . . ?
C5 C4 H4 120.1 . . ?
C4 C5 H5 119.5 . . ?
C4 C5 C6 121.0(5) . . ?
C6 C5 H5 119.5 . . ?
C1 C6 C10 122.5(3) . . ?
C5 C6 C1 119.4(4) . . ?
C5 C6 C10 118.0(4) . . ?
C2 C7 H7 107.0 . . ?
C2 C7 C8 110.9(6) . . ?
C2 C7 C9 112.4(5) . . ?
C8 C7 H7 107.0 . . ?
C8 C7 C9 112.1(5) . . ?
C9 C7 H7 107.0 . . ?
C7 C8 H8A 109.5 . . ?
C7 C8 H8B 109.5 . . ?
C7 C8 H8C 109.5 . . ?
H8A C8 H8B 109.5 . . ?
H8A C8 H8C 109.5 . . ?
H8B C8 H8C 109.5 . . ?
C7 C9 H9A 109.5 . . ?
C7 C9 H9B 109.5 . . ?
C7 C9 H9C 109.5 . . ?
H9A C9 H9B 109.5 . . ?
H9A C9 H9C 109.5 . . ?
H9B C9 H9C 109.5 . . ?
C6 C10 H10 107.6 . . ?
C6 C10 C11 111.6(4) . . ?
C6 C10 C12 111.7(4) . . ?
C11 C10 H10 107.6 . . ?
C11 C10 C12 110.5(4) . . ?
C12 C10 H10 107.6 . . ?
C10 C11 H11A 109.5 . . ?
C10 C11 H11B 109.5 . . ?
C10 C11 H11C 109.5 . . ?
H11A C11 H11B 109.5 . . ?
H11A C11 H11C 109.5 . . ?
H11B C11 H11C 109.5 . . ?
C10 C12 H12A 109.5 . . ?
C10 C12 H12B 109.5 . . ?
C10 C12 H12C 109.5 . . ?
H12A C12 H12B 109.5 . . ?
H12A C12 H12C 109.5 . . ?
H12B C12 H12C 109.5 . . ?
Si1 C13 H13A 109.5 . . ?
Si1 C13 H13B 109.5 . . ?
Si1 C13 H13C 109.5 . . ?
H13A C13 H13B 109.5 . . ?
H13A C13 H13C 109.5 . . ?
H13B C13 H13C 109.5 . . ?
Si1 C14 H14A 109.5 . . ?
Si1 C14 H14B 109.5 . . ?
Si1 C14 H14C 109.5 . . ?
H14A C14 H14B 109.5 . . ?
H14A C14 H14C 109.5 . . ?
H14B C14 H14C 109.5 . . ?
Si1 C15 H15A 107.3 . . ?
Si1 C15 H15B 107.3 . . ?
H15A C15 H15B 106.9 . . ?
C16 C15 Si1 120.0(2) . . ?
C16 C15 H15A 107.3 . . ?
C16 C15 H15B 107.3 . . ?
Si2 C16 H16A 107.5 . . ?
Si2 C16 H16B 107.5 . . ?
C15 C16 Si2 119.4(2) . . ?
C15 C16 H16A 107.5 . . ?
C15 C16 H16B 107.5 . . ?
H16A C16 H16B 107.0 . . ?
Si2 C17 H17A 109.5 . . ?
Si2 C17 H17B 109.5 . . ?
Si2 C17 H17C 109.5 . . ?
H17A C17 H17B 109.5 . . ?
H17A C17 H17C 109.5 . . ?
H17B C17 H17C 109.5 . . ?
Si2 C18 H18A 109.5 . . ?
Si2 C18 H18B 109.5 . . ?
Si2 C18 H18C 109.5 . . ?
H18A C18 H18B 109.5 . . ?
H18A C18 H18C 109.5 . . ?
H18B C18 H18C 109.5 . . ?
C20 C19 N2 121.0(2) . . ?
C20 C19 C24 118.9(3) . . ?
C24 C19 N2 120.1(3) . . ?
C19 C20 C25 122.5(3) . . ?
C21 C20 C19 119.4(3) . . ?
C21 C20 C25 118.1(3) . . ?
C20 C21 H21 119.1 . . ?
C22 C21 C20 121.8(3) . . ?
C22 C21 H21 119.1 . . ?
C21 C22 H22 120.6 . . ?
C21 C22 C23 118.9(3) . . ?
C23 C22 H22 120.6 . . ?
C22 C23 H23 118.9 . . ?
C22 C23 C24 122.2(3) . . ?
C24 C23 H23 118.9 . . ?
C19 C24 C28 122.2(3) . . ?
C23 C24 C19 118.9(3) . . ?
C23 C24 C28 118.9(3) . . ?
C20 C25 H25 107.7 . . ?
C20 C25 C26 112.4(3) . . ?
C20 C25 C27 111.0(3) . . ?
C26 C25 H25 107.7 . . ?
C27 C25 H25 107.7 . . ?
C27 C25 C26 110.1(3) . . ?
C25 C26 H26A 109.5 . . ?
C25 C26 H26B 109.5 . . ?
C25 C26 H26C 109.5 . . ?
H26A C26 H26B 109.5 . . ?
H26A C26 H26C 109.5 . . ?
H26B C26 H26C 109.5 . . ?
C25 C27 H27A 109.5 . . ?
C25 C27 H27B 109.5 . . ?
C25 C27 H27C 109.5 . . ?
H27A C27 H27B 109.5 . . ?
H27A C27 H27C 109.5 . . ?
H27B C27 H27C 109.5 . . ?
C24 C28 H28 107.8 . . ?
C24 C28 C29 112.9(4) . . ?
C24 C28 C30 112.5(3) . . ?
C29 C28 H28 107.8 . . ?
C29 C28 C30 107.9(3) . . ?
C30 C28 H28 107.8 . . ?
C28 C29 H29A 109.5 . . ?
C28 C29 H29B 109.5 . . ?
C28 C29 H29C 109.5 . . ?
H29A C29 H29B 109.5 . . ?
H29A C29 H29C 109.5 . . ?
H29B C29 H29C 109.5 . . ?
C28 C30 H30A 109.5 . . ?
C28 C30 H30B 109.5 . . ?
C28 C30 H30C 109.5 . . ?
H30A C30 H30B 109.5 . . ?
H30A C30 H30C 109.5 . . ?
H30B C30 H30C 109.5 . . ?
N3 C31 Cu1 126.4(2) . . ?
N4 C31 Cu1 127.5(2) . . ?
N4 C31 N3 105.2(3) . . ?
N3 C32 H32 106.5 . . ?
N3 C32 C33 111.2(3) . . ?
N3 C32 C34 112.4(4) . . ?
C33 C32 H32 106.5 . . ?
C33 C32 C34 113.3(4) . . ?
C34 C32 H32 106.5 . . ?
C32 C33 H33A 109.5 . . ?
C32 C33 H33B 109.5 . . ?
C32 C33 H33C 109.5 . . ?
H33A C33 H33B 109.5 . . ?
H33A C33 H33C 109.5 . . ?
H33B C33 H33C 109.5 . . ?
C32 C34 H34A 109.5 . . ?
C32 C34 H34B 109.5 . . ?
C32 C34 H34C 109.5 . . ?
H34A C34 H34B 109.5 . . ?
H34A C34 H34C 109.5 . . ?
H34B C34 H34C 109.5 . . ?
N3 C35 C36 125.0(4) . . ?
C37 C35 N3 106.9(3) . . ?
C37 C35 C36 128.0(4) . . ?
C35 C36 H36A 109.5 . . ?
C35 C36 H36B 109.5 . . ?
C35 C36 H36C 109.5 . . ?
H36A C36 H36B 109.5 . . ?
H36A C36 H36C 109.5 . . ?
H36B C36 H36C 109.5 . . ?
N4 C37 C38 125.8(4) . . ?
C35 C37 N4 106.4(3) . . ?
C35 C37 C38 127.9(4) . . ?
C37 C38 H38A 109.5 . . ?
C37 C38 H38B 109.5 . . ?
C37 C38 H38C 109.5 . . ?
H38A C38 H38B 109.5 . . ?
H38A C38 H38C 109.5 . . ?
H38B C38 H38C 109.5 . . ?
N4 C39 H39 106.3 . . ?
N4 C39 C40 111.4(4) . . ?
N4 C39 C41 112.8(4) . . ?
C40 C39 H39 106.3 . . ?
C41 C39 H39 106.3 . . ?
C41 C39 C40 113.1(4) . . ?
C39 C40 H40A 109.5 . . ?
C39 C40 H40B 109.5 . . ?
C39 C40 H40C 109.5 . . ?
H40A C40 H40B 109.5 . . ?
H40A C40 H40C 109.5 . . ?
H40B C40 H40C 109.5 . . ?
C39 C41 H41A 109.5 . . ?
C39 C41 H41B 109.5 . . ?
C39 C41 H41C 109.5 . . ?
H41A C41 H41B 109.5 . . ?
H41A C41 H41C 109.5 . . ?
H41B C41 H41C 109.5 . . ?
Al1 C42 Cu1 91.47(12) . . ?
C43 C42 Cu1 78.7(2) . . ?
C43 C42 Al1 166.8(3) . . ?
C42 C43 Cu1 69.21(19) . . ?
C42 C43 C46 160.7(3) . . ?
C46 C43 Cu1 129.6(2) . . ?
Al1 C44 Cu1 91.10(12) . . ?
C45 C44 Cu1 78.2(2) . . ?
C45 C44 Al1 164.9(3) . . ?
C44 C45 Cu1 70.1(2) . . ?
C44 C45 C52 164.1(4) . . ?
C52 C45 Cu1 125.2(3) . . ?
C47 C46 C43 117.5(3) . . ?
C51 C46 C43 123.6(3) . . ?
C51 C46 C47 118.9(3) . . ?
C46 C47 H47 119.7 . . ?
C48 C47 C46 120.7(3) . . ?
C48 C47 H47 119.7 . . ?
C47 C48 H48 120.0 . . ?
C47 C48 C49 120.0(4) . . ?
C49 C48 H48 120.0 . . ?
C48 C49 H49 120.3 . . ?
C50 C49 C48 119.5(3) . . ?
C50 C49 H49 120.3 . . ?
C49 C50 H50 119.4 . . ?
C49 C50 C51 121.1(3) . . ?
C51 C50 H50 119.4 . . ?
C46 C51 C50 119.7(3) . . ?
C46 C51 H51 120.1 . . ?
C50 C51 H51 120.1 . . ?
C53 C52 C45 120.6(4) . . ?
C53 C52 C57 118.9(4) . . ?
C57 C52 C45 120.6(4) . . ?
C52 C53 H53 119.5 . . ?
C54 C53 C52 121.0(5) . . ?
C54 C53 H53 119.5 . . ?
C53 C54 H54 120.4 . . ?
C53 C54 C55 119.2(5) . . ?
C55 C54 H54 120.4 . . ?
C54 C55 H55 119.9 . . ?
C56 C55 C54 120.2(4) . . ?
C56 C55 H55 119.9 . . ?
C55 C56 H56 119.6 . . ?
C55 C56 C57 120.8(5) . . ?
C57 C56 H56 119.6 . . ?
C52 C57 H57 120.1 . . ?
C56 C57 C52 119.8(5) . . ?
C56 C57 H57 120.1 . . ?

loop_
_geom_bond_atom_site_label_1
_geom_bond_atom_site_label_2
_geom_bond_distance
_geom_bond_site_symmetry_2
_geom_bond_publ_flag
Cu1 Al1 2.9556(9) . ?
Cu1 C31 1.960(3) . ?
Cu1 C42 2.135(3) . ?
Cu1 C43 2.239(3) . ?
Cu1 C44 2.158(3) . ?
Cu1 C45 2.245(3) . ?
Si1 N1 1.742(3) . ?
Si1 C13 1.877(4) . ?
Si1 C14 1.881(4) . ?
Si1 C15 1.888(4) . ?
Si2 N2 1.736(2) . ?
Si2 C16 1.882(4) . ?
Si2 C17 1.887(4) . ?
Si2 C18 1.886(4) . ?
Al1 N1 1.836(3) . ?
Al1 N2 1.845(3) . ?
Al1 C42 1.990(3) . ?
Al1 C44 1.979(3) . ?
N1 C1 1.435(4) . ?
N2 C19 1.434(4) . ?
N3 C31 1.353(4) . ?
N3 C32 1.480(5) . ?
N3 C35 1.389(4) . ?
N4 C31 1.350(4) . ?
N4 C37 1.386(5) . ?
N4 C39 1.478(5) . ?
C1 C2 1.413(5) . ?
C1 C6 1.406(6) . ?
C2 C3 1.405(6) . ?
C2 C7 1.509(7) . ?
C3 H3 0.9500 . ?
C3 C4 1.370(9) . ?
C4 H4 0.9500 . ?
C4 C5 1.372(8) . ?
C5 H5 0.9500 . ?
C5 C6 1.399(5) . ?
C6 C10 1.517(6) . ?
C7 H7 1.0000 . ?
C7 C8 1.521(10) . ?
C7 C9 1.525(9) . ?
C8 H8A 0.9800 . ?
C8 H8B 0.9800 . ?
C8 H8C 0.9800 . ?
C9 H9A 0.9800 . ?
C9 H9B 0.9800 . ?
C9 H9C 0.9800 . ?
C10 H10 1.0000 . ?
C10 C11 1.524(7) . ?
C10 C12 1.524(6) . ?
C11 H11A 0.9800 . ?
C11 H11B 0.9800 . ?
C11 H11C 0.9800 . ?
C12 H12A 0.9800 . ?
C12 H12B 0.9800 . ?
C12 H12C 0.9800 . ?
C13 H13A 0.9800 . ?
C13 H13B 0.9800 . ?
C13 H13C 0.9800 . ?
C14 H14A 0.9800 . ?
C14 H14B 0.9800 . ?
C14 H14C 0.9800 . ?
C15 H15A 0.9900 . ?
C15 H15B 0.9900 . ?
C15 C16 1.523(6) . ?
C16 H16A 0.9900 . ?
C16 H16B 0.9900 . ?
C17 H17A 0.9800 . ?
C17 H17B 0.9800 . ?
C17 H17C 0.9800 . ?
C18 H18A 0.9800 . ?
C18 H18B 0.9800 . ?
C18 H18C 0.9800 . ?
C19 C20 1.407(4) . ?
C19 C24 1.420(4) . ?
C20 C21 1.394(5) . ?
C20 C25 1.521(4) . ?
C21 H21 0.9500 . ?
C21 C22 1.369(6) . ?
C22 H22 0.9500 . ?
C22 C23 1.378(5) . ?
C23 H23 0.9500 . ?
C23 C24 1.386(5) . ?
C24 C28 1.515(5) . ?
C25 H25 1.0000 . ?
C25 C26 1.537(5) . ?
C25 C27 1.534(6) . ?
C26 H26A 0.9800 . ?
C26 H26B 0.9800 . ?
C26 H26C 0.9800 . ?
C27 H27A 0.9800 . ?
C27 H27B 0.9800 . ?
C27 H27C 0.9800 . ?
C28 H28 1.0000 . ?
C28 C29 1.520(7) . ?
C28 C30 1.525(7) . ?
C29 H29A 0.9800 . ?
C29 H29B 0.9800 . ?
C29 H29C 0.9800 . ?
C30 H30A 0.9800 . ?
C30 H30B 0.9800 . ?
C30 H30C 0.9800 . ?
C32 H32 1.0000 . ?
C32 C33 1.519(6) . ?
C32 C34 1.519(6) . ?
C33 H33A 0.9800 . ?
C33 H33B 0.9800 . ?
C33 H33C 0.9800 . ?
C34 H34A 0.9800 . ?
C34 H34B 0.9800 . ?
C34 H34C 0.9800 . ?
C35 C36 1.500(6) . ?
C35 C37 1.353(6) . ?
C36 H36A 0.9800 . ?
C36 H36B 0.9800 . ?
C36 H36C 0.9800 . ?
C37 C38 1.495(5) . ?
C38 H38A 0.9800 . ?
C38 H38B 0.9800 . ?
C38 H38C 0.9800 . ?
C39 H39 1.0000 . ?
C39 C40 1.523(6) . ?
C39 C41 1.514(7) . ?
C40 H40A 0.9800 . ?
C40 H40B 0.9800 . ?
C40 H40C 0.9800 . ?
C41 H41A 0.9800 . ?
C41 H41B 0.9800 . ?
C41 H41C 0.9800 . ?
C42 C43 1.215(5) . ?
C43 C46 1.458(4) . ?
C44 C45 1.205(5) . ?
C45 C52 1.444(5) . ?
C46 C47 1.388(5) . ?
C46 C51 1.385(5) . ?
C47 H47 0.9500 . ?
C47 C48 1.385(5) . ?
C48 H48 0.9500 . ?
C48 C49 1.388(5) . ?
C49 H49 0.9500 . ?
C49 C50 1.359(6) . ?
C50 H50 0.9500 . ?
C50 C51 1.397(5) . ?
C51 H51 0.9500 . ?
C52 C53 1.388(6) . ?
C52 C57 1.389(7) . ?
C53 H53 0.9500 . ?
C53 C54 1.386(6) . ?
C54 H54 0.9500 . ?
C54 C55 1.388(9) . ?
C55 H55 0.9500 . ?
C55 C56 1.363(9) . ?
C56 H56 0.9500 . ?
C56 C57 1.388(7) . ?
C57 H57 0.9500 . ?

loop_
_geom_torsion_atom_site_label_1
_geom_torsion_atom_site_label_2
_geom_torsion_atom_site_label_3
_geom_torsion_atom_site_label_4
_geom_torsion
_geom_torsion_site_symmetry_1
_geom_torsion_site_symmetry_2
_geom_torsion_site_symmetry_3
_geom_torsion_site_symmetry_4
_geom_torsion_publ_flag
Cu1 Al1 N1 Si1 140.84(13) . . . . ?
Cu1 Al1 N1 C1 -36.0(3) . . . . ?
Cu1 Al1 N2 Si2 159.43(13) . . . . ?
Cu1 Al1 N2 C19 -17.4(2) . . . . ?
Cu1 C42 C43 C46 -167.5(10) . . . . ?
Cu1 C43 C46 C47 -152.4(3) . . . . ?
Cu1 C43 C46 C51 27.1(5) . . . . ?
Cu1 C44 C45 C52 165.8(14) . . . . ?
Cu1 C45 C52 C53 -68.6(4) . . . . ?
Cu1 C45 C52 C57 112.8(4) . . . . ?
Si1 N1 C1 C2 91.5(4) . . . . ?
Si1 N1 C1 C6 -87.5(4) . . . . ?
Si1 C15 C16 Si2 71.2(3) . . . . ?
Si2 N2 C19 C20 -88.8(3) . . . . ?
Si2 N2 C19 C24 90.0(3) . . . . ?
Al1 N1 C1 C2 -91.4(4) . . . . ?
Al1 N1 C1 C6 89.6(3) . . . . ?
Al1 N2 C19 C20 88.5(3) . . . . ?
Al1 N2 C19 C24 -92.7(3) . . . . ?
Al1 C42 C43 Cu1 42.0(11) . . . . ?
Al1 C42 C43 C46 -125.5(11) . . . . ?
Al1 C44 C45 Cu1 -45.4(11) . . . . ?
Al1 C44 C45 C52 120.4(13) . . . . ?
N1 Si1 C15 C16 -68.4(3) . . . . ?
N1 Al1 N2 Si2 -21.2(2) . . . . ?
N1 Al1 N2 C19 161.95(18) . . . . ?
N1 C1 C2 C3 -175.4(4) . . . . ?
N1 C1 C2 C7 5.0(6) . . . . ?
N1 C1 C6 C5 175.4(4) . . . . ?
N1 C1 C6 C10 -7.1(5) . . . . ?
N2 Si2 C16 C15 -70.8(3) . . . . ?
N2 Al1 N1 Si1 -38.5(2) . . . . ?
N2 Al1 N1 C1 144.6(2) . . . . ?
N2 C19 C20 C21 179.1(3) . . . . ?
N2 C19 C20 C25 0.9(4) . . . . ?
N2 C19 C24 C23 -179.6(3) . . . . ?
N2 C19 C24 C28 -0.9(5) . . . . ?
N3 C35 C37 N4 0.3(4) . . . . ?
N3 C35 C37 C38 179.2(4) . . . . ?
C1 C2 C3 C4 0.1(9) . . . . ?
C1 C2 C7 C8 -108.5(5) . . . . ?
C1 C2 C7 C9 125.2(5) . . . . ?
C1 C6 C10 C11 -119.9(4) . . . . ?
C1 C6 C10 C12 115.9(4) . . . . ?
C2 C1 C6 C5 -3.7(6) . . . . ?
C2 C1 C6 C10 173.8(4) . . . . ?
C2 C3 C4 C5 -3.9(10) . . . . ?
C3 C2 C7 C8 72.0(7) . . . . ?
C3 C2 C7 C9 -54.3(7) . . . . ?
C3 C4 C5 C6 3.8(9) . . . . ?
C4 C5 C6 C1 -0.1(7) . . . . ?
C4 C5 C6 C10 -177.7(5) . . . . ?
C5 C6 C10 C11 57.7(5) . . . . ?
C5 C6 C10 C12 -66.6(5) . . . . ?
C6 C1 C2 C3 3.6(7) . . . . ?
C6 C1 C2 C7 -175.9(4) . . . . ?
C7 C2 C3 C4 179.7(6) . . . . ?
C13 Si1 N1 Al1 -175.4(2) . . . . ?
C13 Si1 N1 C1 1.6(3) . . . . ?
C13 Si1 C15 C16 169.4(3) . . . . ?
C14 Si1 N1 Al1 -55.7(2) . . . . ?
C14 Si1 N1 C1 121.2(3) . . . . ?
C14 Si1 C15 C16 54.4(3) . . . . ?
C15 Si1 N1 Al1 65.4(2) . . . . ?
C15 Si1 N1 C1 -117.7(3) . . . . ?
C16 Si2 N2 Al1 59.4(2) . . . . ?
C16 Si2 N2 C19 -123.8(2) . . . . ?
C17 Si2 N2 Al1 -64.2(2) . . . . ?
C17 Si2 N2 C19 112.6(2) . . . . ?
C17 Si2 C16 C15 54.8(3) . . . . ?
C18 Si2 N2 Al1 176.9(2) . . . . ?
C18 Si2 N2 C19 -6.3(3) . . . . ?
C18 Si2 C16 C15 168.4(3) . . . . ?
C19 C20 C21 C22 -0.1(5) . . . . ?
C19 C20 C25 C26 -129.9(3) . . . . ?
C19 C20 C25 C27 106.4(4) . . . . ?
C19 C24 C28 C29 123.2(4) . . . . ?
C19 C24 C28 C30 -114.4(4) . . . . ?
C20 C19 C24 C23 -0.8(5) . . . . ?
C20 C19 C24 C28 177.9(3) . . . . ?
C20 C21 C22 C23 0.3(6) . . . . ?
C21 C20 C25 C26 51.9(4) . . . . ?
C21 C20 C25 C27 -71.9(5) . . . . ?
C21 C22 C23 C24 -0.8(6) . . . . ?
C22 C23 C24 C19 1.0(5) . . . . ?
C22 C23 C24 C28 -177.7(4) . . . . ?
C23 C24 C28 C29 -58.1(5) . . . . ?
C23 C24 C28 C30 64.3(5) . . . . ?
C24 C19 C20 C21 0.3(5) . . . . ?
C24 C19 C20 C25 -177.9(3) . . . . ?
C25 C20 C21 C22 178.2(3) . . . . ?
C31 N3 C32 C33 -120.2(4) . . . . ?
C31 N3 C32 C34 111.5(4) . . . . ?
C31 N3 C35 C36 178.4(4) . . . . ?
C31 N3 C35 C37 0.9(4) . . . . ?
C31 N4 C37 C35 -1.4(4) . . . . ?
C31 N4 C37 C38 179.7(4) . . . . ?
C31 N4 C39 C40 -110.7(4) . . . . ?
C31 N4 C39 C41 120.9(4) . . . . ?
C32 N3 C31 Cu1 -9.2(4) . . . . ?
C32 N3 C31 N4 -179.1(3) . . . . ?
C32 N3 C35 C36 -4.4(6) . . . . ?
C32 N3 C35 C37 178.1(3) . . . . ?
C35 N3 C31 Cu1 168.1(2) . . . . ?
C35 N3 C31 N4 -1.7(4) . . . . ?
C35 N3 C32 C33 62.9(5) . . . . ?
C35 N3 C32 C34 -65.3(5) . . . . ?
C36 C35 C37 N4 -177.1(4) . . . . ?
C36 C35 C37 C38 1.8(7) . . . . ?
C37 N4 C31 Cu1 -167.8(2) . . . . ?
C37 N4 C31 N3 1.9(4) . . . . ?
C37 N4 C39 C40 67.3(5) . . . . ?
C37 N4 C39 C41 -61.1(5) . . . . ?
C39 N4 C31 Cu1 10.5(5) . . . . ?
C39 N4 C31 N3 -179.8(3) . . . . ?
C39 N4 C37 C35 -179.6(3) . . . . ?
C39 N4 C37 C38 1.5(6) . . . . ?
C42 Al1 N1 Si1 89.0(2) . . . . ?
C42 Al1 N1 C1 -87.9(3) . . . . ?
C42 Al1 N2 Si2 -150.67(16) . . . . ?
C42 Al1 N2 C19 32.5(2) . . . . ?
C42 C43 C46 C47 12.4(12) . . . . ?
C42 C43 C46 C51 -168.1(9) . . . . ?
C43 C46 C47 C48 179.2(4) . . . . ?
C43 C46 C51 C50 -179.8(4) . . . . ?
C44 Al1 N1 Si1 -170.94(17) . . . . ?
C44 Al1 N1 C1 12.2(3) . . . . ?
C44 Al1 N2 Si2 106.03(19) . . . . ?
C44 Al1 N2 C19 -70.8(2) . . . . ?
C44 C45 C52 C53 127.8(13) . . . . ?
C44 C45 C52 C57 -50.8(15) . . . . ?
C45 C52 C53 C54 -177.8(4) . . . . ?
C45 C52 C57 C56 179.5(4) . . . . ?
C46 C47 C48 C49 0.0(7) . . . . ?
C47 C46 C51 C50 -0.3(6) . . . . ?
C47 C48 C49 C50 1.1(8) . . . . ?
C48 C49 C50 C51 -1.8(7) . . . . ?
C49 C50 C51 C46 1.4(7) . . . . ?
C51 C46 C47 C48 -0.3(6) . . . . ?
C52 C53 C54 C55 -0.3(7) . . . . ?
C53 C52 C57 C56 0.9(6) . . . . ?
C53 C54 C55 C56 -1.9(8) . . . . ?
C54 C55 C56 C57 3.6(8) . . . . ?
C55 C56 C57 C52 -3.1(8) . . . . ?
C57 C52 C53 C54 0.8(6) . . . . ?

loop_
_twin_individual_id
_twin_individual_mass_fraction_refined
1 0.83(3)
2 0.17(3)
